data_7237056
loop_
_publ_author_name
'Dalgleish, Simon'
'Reissig, Louisa'
'Shuku, Yoshiaki'
'Gourlaouen, Christophe'
'Vela, Sergi'
'Awaga, Kunio'

_publ_section_title
;
 Controlling the crystallinity and crystalline orientation of
 &#x201C;shuttlecock&#x201D; naphthalocyanine films for near-infrared
 optoelectronic applications
;
_journal_issue 8
_journal_name_full 'Journal of Materials Chemistry C'
_journal_page_first 1959
_journal_paper_doi 10.1039/C7TC05521H
_journal_volume 6
_journal_year 2018
_chemical_formula_moiety 'C48 H24 N8 Sn'
_chemical_formula_sum 'C48 H24 N8 Sn'
_chemical_formula_weight 831.46
_chemical_name_systematic 'tin(II) 2,3-naphthalocyanine'
_space_group_crystal_system monoclinic
_space_group_IT_number 14
_space_group_name_Hall '-P 2ybc'
_space_group_name_H-M_alt 'P 1 21/c 1'
_atom_sites_solution_hydrogens geom
_atom_sites_solution_primary direct
_atom_sites_solution_secondary difmap
_audit_update_record
;
2017-11-24 deposited with the CCDC.
2018-01-22 downloaded from the CCDC.
;
_cell_angle_alpha 90.0000
_cell_angle_beta 113.086(3)
_cell_angle_gamma 90.0000
_cell_formula_units_Z 4
_cell_length_a 15.880(4)
_cell_length_b 15.715(4)
_cell_length_c 14.354(4)
_cell_measurement_reflns_used 8291
_cell_measurement_temperature 120
_cell_measurement_theta_max 27.48
_cell_measurement_theta_min 3.02
_cell_volume 3295.2(15)
_computing_cell_refinement CrystalClear
_computing_data_collection 'CrystalClear (Rigaku/MSC Inc., 2006)'
_computing_data_reduction CrystalClear
_computing_molecular_graphics 'CrystalStructure 4.2.2'
_computing_publication_material 'CrystalStructure 4.2.2 (Rigaku, 2016)'
_computing_structure_refinement 'SHELXL Version 2016/4 (Sheldrick, 2008)'
_computing_structure_solution 'SIR92 (Altomare, et al., 1994)'
_diffrn_ambient_temperature 120
_diffrn_detector_area_resol_mean 7.314
_diffrn_measured_fraction_theta_full 0.996
_diffrn_measured_fraction_theta_max 0.993
_diffrn_measurement_device_type 'Rigaku Saturn70'
_diffrn_measurement_method \w
_diffrn_radiation_type 'Mo K\a'
_diffrn_radiation_wavelength 0.71075
_diffrn_reflns_av_R_equivalents 0.0299
_diffrn_reflns_Laue_measured_fraction_full 0.996
_diffrn_reflns_Laue_measured_fraction_max 0.993
_diffrn_reflns_limit_h_max 20
_diffrn_reflns_limit_h_min -20
_diffrn_reflns_limit_k_max 18
_diffrn_reflns_limit_k_min -20
_diffrn_reflns_limit_l_max 18
_diffrn_reflns_limit_l_min -18
_diffrn_reflns_number 26187
_diffrn_reflns_point_group_measured_fraction_full 0.996
_diffrn_reflns_point_group_measured_fraction_max 0.993
_diffrn_reflns_theta_full 25.242
_diffrn_reflns_theta_max 27.552
_diffrn_reflns_theta_min 3.017
_diffrn_standards_number 0
_exptl_absorpt_coefficient_mu 0.829
_exptl_absorpt_correction_T_max 0.959
_exptl_absorpt_correction_T_min 0.886
_exptl_absorpt_correction_type multi-scan
_exptl_absorpt_process_details 'REQAB (Rigaku, 1998)'
_exptl_crystal_colour black
_exptl_crystal_density_diffrn 1.676
_exptl_crystal_density_method 'not measured'
_exptl_crystal_description block
_exptl_crystal_F_000 1672.00
_exptl_crystal_recrystallization_method Sublimation
_exptl_crystal_size_max 0.100
_exptl_crystal_size_mid 0.090
_exptl_crystal_size_min 0.050
_refine_diff_density_max 2.49
_refine_diff_density_min -1.07
_refine_ls_extinction_method none
_refine_ls_goodness_of_fit_ref 1.094
_refine_ls_hydrogen_treatment constr
_refine_ls_number_parameters 514
_refine_ls_number_reflns 7571
_refine_ls_number_restraints 0
_refine_ls_R_factor_all 0.0542
_refine_ls_R_factor_gt 0.0416
_refine_ls_shift/su_max 0.001
_refine_ls_structure_factor_coef Fsqd
_refine_ls_weighting_details 'w = 1/[\s^2^(Fo^2^)+(0.0288P)^2^+8.3819P] where P=(Fo^2^+2Fc^2^)/3'
_refine_ls_weighting_scheme calc
_refine_ls_wR_factor_gt 0.0820
_refine_ls_wR_factor_ref 0.0902
_reflns_Friedel_coverage 0.000
_reflns_number_gt 6163
_reflns_number_total 7571
_reflns_threshold_expression F^2^>2.0\s(F^2^)
_cod_data_source_file c7tc05521h2.cif
_cod_data_source_block SnNPc_120K
_cod_original_cell_volume 3295.3(14)
_cod_database_code 7237056

loop_
_space_group_symop_id
_space_group_symop_operation_xyz
1 +X,+Y,+Z
2 -X,1/2+Y,1/2-Z
3 -X,-Y,-Z
4 +X,-1/2-Y,-1/2+Z

loop_
_atom_site_label
_atom_site_type_symbol
_atom_site_fract_x
_atom_site_fract_y
_atom_site_fract_z
_atom_site_U_iso_or_equiv
_atom_site_adp_type
_atom_site_occupancy
_atom_site_site_symmetry_order
_atom_site_calc_flag
_atom_site_refinement_flags_posn
_atom_site_refinement_flags_adp
SN1 Sn 0.76076(2) 0.49608(2) 0.27721(2) 0.01289(7) Uani 1 1 d . .
N1 N 0.90428(17) 0.53833(15) 0.3720(2) 0.0153(5) Uani 1 1 d . .
N2 N 0.87484(17) 0.68764(15) 0.39095(19) 0.0145(5) Uani 1 1 d . .
N3 N 0.74094(16) 0.60268(15) 0.37205(19) 0.0146(5) Uani 1 1 d . .
N4 N 0.58740(17) 0.56831(16) 0.3589(2) 0.0168(5) Uani 1 1 d . .
N5 N 0.66584(17) 0.43996(15) 0.34274(19) 0.0143(5) Uani 1 1 d . .
N6 N 0.69976(17) 0.29004(15) 0.33651(19) 0.0146(5) Uani 1 1 d . .
N7 N 0.83158(16) 0.37491(15) 0.34882(19) 0.0134(5) Uani 1 1 d . .
N8 N 0.98852(17) 0.40991(15) 0.37282(19) 0.0148(5) Uani 1 1 d . .
C1 C 0.98055(19) 0.49380(18) 0.3791(2) 0.0130(5) Uani 1 1 d . .
C2 C 0.9266(2) 0.62337(18) 0.3844(2) 0.0137(6) Uani 1 1 d . .
C3 C 0.7912(2) 0.67602(19) 0.3891(2) 0.0150(6) Uani 1 1 d . .
C4 C 0.6560(2) 0.62147(18) 0.3726(2) 0.0151(6) Uani 1 1 d . .
C5 C 0.59418(19) 0.48483(19) 0.3494(2) 0.0147(6) Uani 1 1 d . .
C6 C 0.6476(2) 0.35445(18) 0.3409(2) 0.0151(6) Uani 1 1 d . .
C7 C 0.7853(2) 0.30036(18) 0.3437(2) 0.0153(6) Uani 1 1 d . .
C8 C 0.9205(2) 0.35632(18) 0.3621(2) 0.0143(6) Uani 1 1 d . .
C9 C 1.0560(2) 0.55212(18) 0.3947(2) 0.0135(6) Uani 1 1 d . .
C10 C 1.1448(2) 0.53988(19) 0.4054(2) 0.0158(6) Uani 1 1 d . .
H10 H 1.169237 0.484148 0.409790 0.019 Uiso 1 1 calc R U
C11 C 1.1992(2) 0.61230(19) 0.4098(2) 0.0149(6) Uani 1 1 d . .
C12 C 1.2904(2) 0.6051(2) 0.4157(2) 0.0187(6) Uani 1 1 d . .
H12 H 1.317040 0.550261 0.421295 0.022 Uiso 1 1 calc R U
C13 C 1.3405(2) 0.6748(2) 0.4136(2) 0.0216(7) Uani 1 1 d . .
H13 H 1.400361 0.668156 0.414738 0.026 Uiso 1 1 calc R U
C14 C 1.3035(2) 0.7566(2) 0.4097(2) 0.0220(7) Uani 1 1 d . .
H14 H 1.338967 0.804981 0.408729 0.026 Uiso 1 1 calc R U
C15 C 1.2175(2) 0.7676(2) 0.4072(2) 0.0201(6) Uani 1 1 d . .
H15 H 1.194380 0.823474 0.406192 0.024 Uiso 1 1 calc R U
C16 C 1.1621(2) 0.69604(18) 0.4061(2) 0.0147(6) Uani 1 1 d . .
C17 C 1.0723(2) 0.70612(18) 0.4019(2) 0.0153(6) Uani 1 1 d . .
H17 H 1.048306 0.761164 0.403996 0.018 Uiso 1 1 calc R U
C18 C 1.0205(2) 0.63500(18) 0.3949(2) 0.0141(6) Uani 1 1 d . .
C19 C 0.7375(2) 0.74633(18) 0.4027(2) 0.0133(6) Uani 1 1 d . .
C20 C 0.7564(2) 0.83137(19) 0.4190(2) 0.0167(6) Uani 1 1 d . .
H20 H 0.815217 0.853142 0.429206 0.020 Uiso 1 1 calc R U
C21 C 0.6861(2) 0.88580(19) 0.4202(2) 0.0159(6) Uani 1 1 d . .
C22 C 0.6995(2) 0.9752(2) 0.4327(2) 0.0198(6) Uani 1 1 d . .
H22 H 0.758234 0.998393 0.445588 0.024 Uiso 1 1 calc R U
C23 C 0.6295(2) 1.0283(2) 0.4265(3) 0.0233(7) Uani 1 1 d . .
H23 H 0.639585 1.087958 0.433338 0.028 Uiso 1 1 calc R U
C24 C 0.5426(2) 0.9951(2) 0.4101(2) 0.0215(6) Uani 1 1 d . .
H24 H 0.494061 1.032475 0.405321 0.026 Uiso 1 1 calc R U
C25 C 0.5275(2) 0.9091(2) 0.4010(2) 0.0215(7) Uani 1 1 d . .
H25 H 0.468813 0.887522 0.391603 0.026 Uiso 1 1 calc R U
C26 C 0.5977(2) 0.85180(19) 0.4052(2) 0.0160(6) Uani 1 1 d . .
C27 C 0.5820(2) 0.76285(18) 0.3928(2) 0.0152(6) Uani 1 1 d . .
H27 H 0.524852 0.739222 0.385957 0.018 Uiso 1 1 calc R U
C28 C 0.6514(2) 0.71176(18) 0.3909(2) 0.0147(6) Uani 1 1 d . .
C29 C 0.5233(2) 0.42522(18) 0.3477(2) 0.0154(6) Uani 1 1 d . .
C30 C 0.4382(2) 0.43744(19) 0.3485(2) 0.0181(6) Uani 1 1 d . .
H30 H 0.415480 0.493212 0.349502 0.022 Uiso 1 1 calc R U
C31 C 0.3848(2) 0.36517(19) 0.3477(2) 0.0155(6) Uani 1 1 d . .
C32 C 0.2937(2) 0.3730(2) 0.3421(2) 0.0196(6) Uani 1 1 d . .
H32 H 0.267660 0.428013 0.337808 0.024 Uiso 1 1 calc R U
C33 C 0.2431(2) 0.3032(2) 0.3429(2) 0.0208(7) Uani 1 1 d . .
H33 H 0.182541 0.309808 0.339783 0.025 Uiso 1 1 calc R U
C34 C 0.2804(2) 0.2215(2) 0.3484(2) 0.0190(6) Uani 1 1 d . .
H34 H 0.245100 0.173229 0.350206 0.023 Uiso 1 1 calc R U
C35 C 0.3665(2) 0.21039(19) 0.3513(2) 0.0174(6) Uani 1 1 d . .
H35 H 0.390062 0.154446 0.354262 0.021 Uiso 1 1 calc R U
C36 C 0.4215(2) 0.28163(19) 0.3498(2) 0.0150(6) Uani 1 1 d . .
C37 C 0.5094(2) 0.27111(19) 0.3474(2) 0.0150(6) Uani 1 1 d . .
H37 H 0.534135 0.215998 0.347758 0.018 Uiso 1 1 calc R U
C38 C 0.5577(2) 0.34280(19) 0.3446(2) 0.0150(6) Uani 1 1 d . .
C39 C 0.8456(2) 0.22903(18) 0.3502(2) 0.0141(6) Uani 1 1 d . .
C40 C 0.8314(2) 0.14294(18) 0.3461(2) 0.0149(6) Uani 1 1 d . .
H40 H 0.773715 0.120034 0.338668 0.018 Uiso 1 1 calc R U
C41 C 0.9050(2) 0.08905(18) 0.3531(2) 0.0156(6) Uani 1 1 d . .
C42 C 0.8944(2) -0.00080(19) 0.3456(2) 0.0180(6) Uani 1 1 d . .
H42 H 0.836745 -0.025005 0.335953 0.022 Uiso 1 1 calc R U
C43 C 0.9650(2) -0.0532(2) 0.3517(3) 0.0246(7) Uani 1 1 d . .
H43 H 0.956497 -0.113126 0.347173 0.030 Uiso 1 1 calc R U
C44 C 1.0508(2) -0.0179(2) 0.3649(2) 0.0208(7) Uani 1 1 d . .
H44 H 1.099869 -0.054275 0.368815 0.025 Uiso 1 1 calc R U
C45 C 1.0638(2) 0.0680(2) 0.3720(2) 0.0191(6) Uani 1 1 d . .
H45 H 1.122030 0.090484 0.381078 0.023 Uiso 1 1 calc R U
C46 C 0.9920(2) 0.12456(19) 0.3662(2) 0.0155(6) Uani 1 1 d . .
C47 C 1.0045(2) 0.21345(19) 0.3719(2) 0.0162(6) Uani 1 1 d . .
H47 H 1.062300 0.237668 0.382070 0.019 Uiso 1 1 calc R U
C48 C 0.9313(2) 0.26427(18) 0.3623(2) 0.0136(6) Uani 1 1 d . .

loop_
_atom_site_aniso_label
_atom_site_aniso_U_11
_atom_site_aniso_U_22
_atom_site_aniso_U_33
_atom_site_aniso_U_23
_atom_site_aniso_U_13
_atom_site_aniso_U_12
SN1 0.01178(10) 0.01129(10) 0.01600(11) 0.00027(8) 0.00589(8) 0.00023(8)
N1 0.0155(12) 0.0096(11) 0.0228(14) 0.0020(10) 0.0097(11) 0.0020(10)
N2 0.0131(12) 0.0123(11) 0.0190(13) 0.0008(10) 0.0072(10) 0.0020(9)
N3 0.0117(12) 0.0120(11) 0.0209(13) 0.0015(10) 0.0074(10) -0.0004(9)
N4 0.0147(12) 0.0140(12) 0.0232(14) -0.0002(10) 0.0089(11) 0.0011(10)
N5 0.0134(12) 0.0095(11) 0.0204(13) -0.0025(10) 0.0071(10) -0.0012(9)
N6 0.0128(12) 0.0129(12) 0.0189(13) 0.0008(10) 0.0072(10) 0.0003(9)
N7 0.0120(12) 0.0112(11) 0.0168(12) 0.0001(10) 0.0054(10) 0.0003(9)
N8 0.0137(12) 0.0120(11) 0.0195(13) 0.0000(10) 0.0073(10) -0.0013(9)
C1 0.0115(13) 0.0141(13) 0.0134(13) 0.0017(11) 0.0050(11) 0.0011(11)
C2 0.0133(14) 0.0123(13) 0.0171(14) -0.0016(11) 0.0076(12) -0.0018(11)
C3 0.0129(14) 0.0154(14) 0.0163(14) 0.0007(11) 0.0051(12) 0.0003(11)
C4 0.0121(14) 0.0128(13) 0.0209(15) -0.0013(12) 0.0072(12) -0.0014(11)
C5 0.0110(13) 0.0172(15) 0.0162(14) 0.0002(11) 0.0056(11) 0.0004(11)
C6 0.0133(14) 0.0130(13) 0.0190(15) 0.0021(11) 0.0063(12) -0.0001(11)
C7 0.0168(14) 0.0125(13) 0.0169(14) 0.0015(11) 0.0068(12) 0.0011(11)
C8 0.0136(14) 0.0129(14) 0.0165(14) 0.0017(11) 0.0061(12) 0.0024(11)
C9 0.0144(14) 0.0127(13) 0.0138(14) -0.0004(11) 0.0060(12) 0.0000(11)
C10 0.0160(14) 0.0132(14) 0.0203(15) -0.0002(11) 0.0094(13) 0.0006(11)
C11 0.0133(14) 0.0172(14) 0.0151(14) -0.0007(11) 0.0065(12) -0.0021(11)
C12 0.0154(15) 0.0198(15) 0.0231(16) -0.0045(13) 0.0099(13) -0.0022(12)
C13 0.0165(15) 0.0265(17) 0.0238(17) -0.0048(13) 0.0101(13) -0.0062(13)
C14 0.0218(16) 0.0221(16) 0.0248(17) -0.0013(13) 0.0119(14) -0.0086(13)
C15 0.0190(15) 0.0179(15) 0.0224(16) -0.0013(12) 0.0071(13) -0.0030(12)
C16 0.0165(14) 0.0136(14) 0.0152(14) 0.0008(11) 0.0073(12) -0.0002(11)
C17 0.0164(14) 0.0114(13) 0.0184(15) 0.0023(11) 0.0070(12) 0.0019(11)
C18 0.0129(14) 0.0138(14) 0.0148(14) 0.0004(11) 0.0046(12) 0.0014(11)
C19 0.0127(14) 0.0123(13) 0.0146(14) 0.0009(11) 0.0052(12) 0.0016(11)
C20 0.0154(14) 0.0140(14) 0.0204(15) 0.0016(12) 0.0068(12) -0.0012(11)
C21 0.0192(15) 0.0126(14) 0.0175(15) -0.0004(11) 0.0089(13) -0.0006(11)
C22 0.0206(16) 0.0159(14) 0.0251(17) 0.0010(12) 0.0112(14) 0.0019(12)
C23 0.0329(19) 0.0116(14) 0.0301(18) -0.0014(13) 0.0174(16) 0.0045(13)
C24 0.0245(16) 0.0191(15) 0.0236(16) 0.0029(13) 0.0123(13) 0.0094(13)
C25 0.0205(16) 0.0216(16) 0.0242(17) 0.0001(13) 0.0106(14) 0.0030(13)
C26 0.0179(15) 0.0152(14) 0.0166(15) 0.0002(12) 0.0086(12) 0.0018(12)
C27 0.0141(14) 0.0145(14) 0.0190(15) 0.0014(12) 0.0086(12) 0.0003(11)
C28 0.0151(14) 0.0109(13) 0.0201(15) -0.0002(11) 0.0091(12) -0.0006(11)
C29 0.0139(14) 0.0129(14) 0.0203(15) -0.0034(11) 0.0076(12) -0.0020(11)
C30 0.0182(15) 0.0142(14) 0.0244(16) -0.0026(12) 0.0112(13) 0.0004(12)
C31 0.0134(14) 0.0158(14) 0.0177(15) -0.0026(12) 0.0066(12) -0.0011(11)
C32 0.0166(15) 0.0181(15) 0.0271(17) -0.0038(13) 0.0118(13) -0.0006(12)
C33 0.0174(15) 0.0242(16) 0.0248(17) -0.0034(13) 0.0125(13) -0.0048(13)
C34 0.0201(15) 0.0178(15) 0.0198(16) -0.0027(12) 0.0087(13) -0.0065(12)
C35 0.0169(15) 0.0150(14) 0.0194(15) 0.0007(12) 0.0062(13) -0.0020(12)
C36 0.0158(14) 0.0152(14) 0.0155(14) -0.0017(11) 0.0079(12) -0.0038(11)
C37 0.0135(14) 0.0127(13) 0.0182(15) -0.0015(11) 0.0057(12) 0.0001(11)
C38 0.0121(14) 0.0162(14) 0.0162(14) -0.0006(11) 0.0050(12) -0.0004(11)
C39 0.0143(14) 0.0132(13) 0.0168(14) -0.0003(11) 0.0084(12) 0.0006(11)
C40 0.0117(13) 0.0152(14) 0.0195(15) -0.0003(12) 0.0080(12) -0.0003(11)
C41 0.0183(15) 0.0111(13) 0.0191(15) 0.0017(11) 0.0092(13) 0.0027(11)
C42 0.0202(15) 0.0135(13) 0.0201(15) -0.0001(12) 0.0079(12) -0.0002(12)
C43 0.0308(18) 0.0107(14) 0.0355(19) 0.0006(13) 0.0163(16) 0.0032(13)
C44 0.0185(15) 0.0217(16) 0.0212(16) 0.0001(13) 0.0066(13) 0.0078(12)
C45 0.0160(15) 0.0184(15) 0.0233(16) -0.0004(12) 0.0081(13) 0.0021(12)
C46 0.0158(14) 0.0160(14) 0.0158(14) -0.0010(11) 0.0074(12) 0.0014(11)
C47 0.0151(14) 0.0154(14) 0.0197(15) -0.0007(12) 0.0086(12) 0.0004(11)
C48 0.0147(14) 0.0112(13) 0.0151(14) -0.0008(11) 0.0060(12) -0.0017(11)

loop_
_atom_type_symbol
_atom_type_description
_atom_type_scat_dispersion_real
_atom_type_scat_dispersion_imag
_atom_type_scat_source
C C 0.0033 0.0016
;
International Tables for Crystallography
(Vol. C, Tables 4.2.6.8 and 6.1.1.4)
;
H H 0.0000 0.0000
;
International Tables for Crystallography
(Vol. C, Table 6.1.1.4)
;
N N 0.0061 0.0033
;
International Tables for Crystallography
(Vol. C, Tables 4.2.6.8 and 6.1.1.4)
;
Sn Sn -0.6537 1.4246
;
International Tables for Crystallography
(Vol. C, Tables 4.2.6.8 and 6.1.1.4)
;

loop_
_geom_angle_atom_site_label_1
_geom_angle_atom_site_label_2
_geom_angle_atom_site_label_3
_geom_angle
N7 SN1 N5 76.89(9)
N7 SN1 N1 76.50(9)
N5 SN1 N1 123.36(9)
N7 SN1 N3 121.11(9)
N5 SN1 N3 76.33(9)
N1 SN1 N3 76.34(9)
C1 N1 C2 108.1(2)
C1 N1 SN1 123.48(19)
C2 N1 SN1 120.93(19)
C2 N2 C3 122.4(3)
C3 N3 C4 108.7(2)
C3 N3 SN1 121.60(19)
C4 N3 SN1 121.89(19)
C4 N4 C5 122.9(3)
C6 N5 C5 109.2(2)
C6 N5 SN1 123.22(19)
C5 N5 SN1 122.51(19)
C6 N6 C7 122.8(3)
C7 N7 C8 109.0(2)
C7 N7 SN1 122.60(19)
C8 N7 SN1 122.99(19)
C8 N8 C1 122.7(3)
N8 C1 N1 127.4(3)
N8 C1 C9 122.7(3)
N1 C1 C9 109.9(2)
N2 C2 N1 127.7(3)
N2 C2 C18 122.5(3)
N1 C2 C18 109.8(2)
N2 C3 N3 128.8(3)
N2 C3 C19 121.7(3)
N3 C3 C19 109.5(2)
N4 C4 N3 127.7(3)
N4 C4 C28 123.1(3)
N3 C4 C28 109.2(2)
N4 C5 N5 128.1(3)
N4 C5 C29 122.9(3)
N5 C5 C29 108.9(2)
N6 C6 N5 128.1(3)
N6 C6 C38 123.0(3)
N5 C6 C38 108.9(2)
N6 C7 N7 128.2(3)
N6 C7 C39 122.5(3)
N7 C7 C39 109.3(2)
N8 C8 N7 128.5(3)
N8 C8 C48 122.7(3)
N7 C8 C48 108.9(2)
C10 C9 C18 121.3(3)
C10 C9 C1 132.7(3)
C18 C9 C1 106.0(2)
C9 C10 C11 118.4(3)
C9 C10 H10 120.8
C11 C10 H10 120.8
C10 C11 C12 121.9(3)
C10 C11 C16 120.1(3)
C12 C11 C16 118.0(3)
C13 C12 C11 121.7(3)
C13 C12 H12 119.1
C11 C12 H12 119.1
C12 C13 C14 119.8(3)
C12 C13 H13 120.1
C14 C13 H13 120.1
C15 C14 C13 121.1(3)
C15 C14 H14 119.5
C13 C14 H14 119.5
C14 C15 C16 120.6(3)
C14 C15 H15 119.7
C16 C15 H15 119.7
C17 C16 C15 121.4(3)
C17 C16 C11 119.9(3)
C15 C16 C11 118.7(3)
C18 C17 C16 118.6(3)
C18 C17 H17 120.7
C16 C17 H17 120.7
C17 C18 C9 121.5(3)
C17 C18 C2 132.4(3)
C9 C18 C2 106.1(2)
C20 C19 C28 122.0(3)
C20 C19 C3 131.6(3)
C28 C19 C3 106.3(2)
C19 C20 C21 118.2(3)
C19 C20 H20 120.9
C21 C20 H20 120.9
C20 C21 C22 121.4(3)
C20 C21 C26 120.2(3)
C22 C21 C26 118.4(3)
C23 C22 C21 121.3(3)
C23 C22 H22 119.4
C21 C22 H22 119.4
C22 C23 C24 120.3(3)
C22 C23 H23 119.8
C24 C23 H23 119.8
C25 C24 C23 120.4(3)
C25 C24 H24 119.8
C23 C24 H24 119.8
C24 C25 C26 121.2(3)
C24 C25 H25 119.4
C26 C25 H25 119.4
C25 C26 C27 121.6(3)
C25 C26 C21 118.5(3)
C27 C26 C21 119.9(3)
C28 C27 C26 118.4(3)
C28 C27 H27 120.8
C26 C27 H27 120.8
C27 C28 C19 121.2(3)
C27 C28 C4 132.4(3)
C19 C28 C4 106.4(2)
C30 C29 C38 121.6(3)
C30 C29 C5 131.9(3)
C38 C29 C5 106.5(2)
C29 C30 C31 118.5(3)
C29 C30 H30 120.7
C31 C30 H30 120.7
C30 C31 C32 121.6(3)
C30 C31 C36 119.9(3)
C32 C31 C36 118.5(3)
C33 C32 C31 121.4(3)
C33 C32 H32 119.3
C31 C32 H32 119.3
C32 C33 C34 119.9(3)
C32 C33 H33 120.0
C34 C33 H33 120.0
C35 C34 C33 121.1(3)
C35 C34 H34 119.5
C33 C34 H34 119.5
C34 C35 C36 120.8(3)
C34 C35 H35 119.6
C36 C35 H35 119.6
C37 C36 C35 121.6(3)
C37 C36 C31 120.2(3)
C35 C36 C31 118.2(3)
C38 C37 C36 118.1(3)
C38 C37 H37 120.9
C36 C37 H37 120.9
C37 C38 C29 121.6(3)
C37 C38 C6 132.0(3)
C29 C38 C6 106.3(3)
C40 C39 C48 121.7(3)
C40 C39 C7 131.8(3)
C48 C39 C7 106.5(2)
C39 C40 C41 118.1(3)
C39 C40 H40 121.0
C41 C40 H40 121.0
C40 C41 C42 121.2(3)
C40 C41 C46 120.3(3)
C42 C41 C46 118.5(3)
C43 C42 C41 121.6(3)
C43 C42 H42 119.2
C41 C42 H42 119.2
C42 C43 C44 119.7(3)
C42 C43 H43 120.1
C44 C43 H43 120.1
C45 C44 C43 120.6(3)
C45 C44 H44 119.7
C43 C44 H44 119.7
C44 C45 C46 121.4(3)
C44 C45 H45 119.3
C46 C45 H45 119.3
C47 C46 C45 121.7(3)
C47 C46 C41 120.0(3)
C45 C46 C41 118.3(3)
C48 C47 C46 118.4(3)
C48 C47 H47 120.8
C46 C47 H47 120.8
C47 C48 C39 121.4(3)
C47 C48 C8 132.2(3)
C39 C48 C8 106.4(2)

loop_
_geom_bond_atom_site_label_1
_geom_bond_atom_site_label_2
_geom_bond_distance
SN1 N7 2.245(2)
SN1 N5 2.247(2)
SN1 N1 2.248(3)
SN1 N3 2.257(3)
N1 C1 1.368(4)
N1 C2 1.376(4)
N2 C2 1.329(4)
N2 C3 1.331(4)
N3 C3 1.368(4)
N3 C4 1.383(4)
N4 C4 1.325(4)
N4 C5 1.328(4)
N5 C6 1.373(4)
N5 C5 1.373(4)
N6 C6 1.325(4)
N6 C7 1.331(4)
N7 C7 1.370(4)
N7 C8 1.380(4)
N8 C8 1.330(4)
N8 C1 1.331(4)
C1 C9 1.454(4)
C2 C18 1.450(4)
C3 C19 1.454(4)
C4 C28 1.450(4)
C5 C29 1.457(4)
C6 C38 1.460(4)
C7 C39 1.453(4)
C8 C48 1.456(4)
C9 C10 1.371(4)
C9 C18 1.419(4)
C10 C11 1.415(4)
C10 H10 0.9500
C11 C12 1.422(4)
C11 C16 1.434(4)
C12 C13 1.361(4)
C12 H12 0.9500
C13 C14 1.405(5)
C13 H13 0.9500
C14 C15 1.362(4)
C14 H14 0.9500
C15 C16 1.425(4)
C15 H15 0.9500
C16 C17 1.413(4)
C17 C18 1.367(4)
C17 H17 0.9500
C19 C20 1.370(4)
C19 C28 1.418(4)
C20 C21 1.412(4)
C20 H20 0.9500
C21 C22 1.421(4)
C21 C26 1.437(4)
C22 C23 1.364(4)
C22 H22 0.9500
C23 C24 1.407(5)
C23 H23 0.9500
C24 C25 1.369(5)
C24 H24 0.9500
C25 C26 1.417(4)
C25 H25 0.9500
C26 C27 1.419(4)
C27 C28 1.372(4)
C27 H27 0.9500
C29 C30 1.370(4)
C29 C38 1.413(4)
C30 C31 1.414(4)
C30 H30 0.9500
C31 C32 1.423(4)
C31 C36 1.432(4)
C32 C33 1.363(4)
C32 H32 0.9500
C33 C34 1.402(4)
C33 H33 0.9500
C34 C35 1.363(4)
C34 H34 0.9500
C35 C36 1.426(4)
C35 H35 0.9500
C36 C37 1.419(4)
C37 C38 1.372(4)
C37 H37 0.9500
C39 C40 1.369(4)
C39 C48 1.415(4)
C40 C41 1.415(4)
C40 H40 0.9500
C41 C42 1.421(4)
C41 C46 1.432(4)
C42 C43 1.366(4)
C42 H42 0.9500
C43 C44 1.414(5)
C43 H43 0.9500
C44 C45 1.362(4)
C44 H44 0.9500
C45 C46 1.422(4)
C45 H45 0.9500
C46 C47 1.409(4)
C47 C48 1.373(4)
C47 H47 0.9500

loop_
_geom_torsion_atom_site_label_1
_geom_torsion_atom_site_label_2
_geom_torsion_atom_site_label_3
_geom_torsion_atom_site_label_4
_geom_torsion
C8 N8 C1 N1 -2.7(5)
C8 N8 C1 C9 177.6(3)
C2 N1 C1 N8 179.0(3)
SN1 N1 C1 N8 -31.2(4)
C2 N1 C1 C9 -1.2(3)
SN1 N1 C1 C9 148.64(19)
C3 N2 C2 N1 2.2(5)
C3 N2 C2 C18 -174.7(3)
C1 N1 C2 N2 -174.2(3)
SN1 N1 C2 N2 35.0(4)
C1 N1 C2 C18 3.0(3)
SN1 N1 C2 C18 -147.8(2)
C2 N2 C3 N3 -6.3(5)
C2 N2 C3 C19 176.1(3)
C4 N3 C3 N2 -177.2(3)
SN1 N3 C3 N2 -27.5(4)
C4 N3 C3 C19 0.7(3)
SN1 N3 C3 C19 150.3(2)
C5 N4 C4 N3 5.0(5)
C5 N4 C4 C28 -175.0(3)
C3 N3 C4 N4 180.0(3)
SN1 N3 C4 N4 30.4(4)
C3 N3 C4 C28 0.0(3)
SN1 N3 C4 C28 -149.5(2)
C4 N4 C5 N5 -6.2(5)
C4 N4 C5 C29 171.7(3)
C6 N5 C5 N4 175.7(3)
SN1 N5 C5 N4 -28.7(4)
C6 N5 C5 C29 -2.4(3)
SN1 N5 C5 C29 153.2(2)
C7 N6 C6 N5 7.2(5)
C7 N6 C6 C38 -172.9(3)
C5 N5 C6 N6 -178.9(3)
SN1 N5 C6 N6 25.8(4)
C5 N5 C6 C38 1.2(3)
SN1 N5 C6 C38 -154.2(2)
C6 N6 C7 N7 -5.2(5)
C6 N6 C7 C39 172.9(3)
C8 N7 C7 N6 176.2(3)
SN1 N7 C7 N6 -29.2(4)
C8 N7 C7 C39 -2.1(3)
SN1 N7 C7 C39 152.5(2)
C1 N8 C8 N7 4.8(5)
C1 N8 C8 C48 -175.7(3)
C7 N7 C8 N8 -178.5(3)
SN1 N7 C8 N8 27.0(4)
C7 N7 C8 C48 1.9(3)
SN1 N7 C8 C48 -152.57(19)
N8 C1 C9 C10 0.4(5)
N1 C1 C9 C10 -179.4(3)
N8 C1 C9 C18 178.8(3)
N1 C1 C9 C18 -1.0(3)
C18 C9 C10 C11 -4.3(4)
C1 C9 C10 C11 173.8(3)
C9 C10 C11 C12 -176.8(3)
C9 C10 C11 C16 1.9(4)
C10 C11 C12 C13 175.9(3)
C16 C11 C12 C13 -2.8(5)
C11 C12 C13 C14 2.7(5)
C12 C13 C14 C15 -0.5(5)
C13 C14 C15 C16 -1.5(5)
C14 C15 C16 C17 -179.0(3)
C14 C15 C16 C11 1.2(5)
C10 C11 C16 C17 2.3(4)
C12 C11 C16 C17 -178.9(3)
C10 C11 C16 C15 -177.9(3)
C12 C11 C16 C15 0.9(4)
C15 C16 C17 C18 176.0(3)
C11 C16 C17 C18 -4.2(4)
C16 C17 C18 C9 1.9(4)
C16 C17 C18 C2 -176.6(3)
C10 C9 C18 C17 2.5(5)
C1 C9 C18 C17 -176.1(3)
C10 C9 C18 C2 -178.7(3)
C1 C9 C18 C2 2.7(3)
N2 C2 C18 C17 -7.6(5)
N1 C2 C18 C17 175.0(3)
N2 C2 C18 C9 173.8(3)
N1 C2 C18 C9 -3.6(3)
N2 C3 C19 C20 -0.2(5)
N3 C3 C19 C20 -178.2(3)
N2 C3 C19 C28 176.9(3)
N3 C3 C19 C28 -1.1(3)
C28 C19 C20 C21 -2.3(5)
C3 C19 C20 C21 174.4(3)
C19 C20 C21 C22 -177.5(3)
C19 C20 C21 C26 0.4(4)
C20 C21 C22 C23 175.2(3)
C26 C21 C22 C23 -2.7(5)
C21 C22 C23 C24 1.7(5)
C22 C23 C24 C25 0.5(5)
C23 C24 C25 C26 -1.6(5)
C24 C25 C26 C27 -178.1(3)
C24 C25 C26 C21 0.5(5)
C20 C21 C26 C25 -176.3(3)
C22 C21 C26 C25 1.6(4)
C20 C21 C26 C27 2.3(4)
C22 C21 C26 C27 -179.8(3)
C25 C26 C27 C28 175.6(3)
C21 C26 C27 C28 -2.9(4)
C26 C27 C28 C19 1.0(5)
C26 C27 C28 C4 -174.9(3)
C20 C19 C28 C27 1.7(5)
C3 C19 C28 C27 -175.8(3)
C20 C19 C28 C4 178.5(3)
C3 C19 C28 C4 1.1(3)
N4 C4 C28 C27 -4.3(5)
N3 C4 C28 C27 175.6(3)
N4 C4 C28 C19 179.3(3)
N3 C4 C28 C19 -0.7(3)
N4 C5 C29 C30 4.6(5)
N5 C5 C29 C30 -177.2(3)
N4 C5 C29 C38 -175.6(3)
N5 C5 C29 C38 2.6(3)
C38 C29 C30 C31 1.0(5)
C5 C29 C30 C31 -179.2(3)
C29 C30 C31 C32 -176.1(3)
C29 C30 C31 C36 2.3(5)
C30 C31 C32 C33 -179.0(3)
C36 C31 C32 C33 2.6(5)
C31 C32 C33 C34 -0.5(5)
C32 C33 C34 C35 -1.1(5)
C33 C34 C35 C36 0.7(5)
C34 C35 C36 C37 -176.7(3)
C34 C35 C36 C31 1.4(4)
C30 C31 C36 C37 -3.3(4)
C32 C31 C36 C37 175.1(3)
C30 C31 C36 C35 178.6(3)
C32 C31 C36 C35 -3.0(4)
C35 C36 C37 C38 179.0(3)
C31 C36 C37 C38 1.0(4)
C36 C37 C38 C29 2.3(5)
C36 C37 C38 C6 -179.5(3)
C30 C29 C38 C37 -3.4(5)
C5 C29 C38 C37 176.7(3)
C30 C29 C38 C6 178.0(3)
C5 C29 C38 C6 -1.9(3)
N6 C6 C38 C37 2.2(5)
N5 C6 C38 C37 -177.9(3)
N6 C6 C38 C29 -179.4(3)
N5 C6 C38 C29 0.5(3)
N6 C7 C39 C40 3.5(5)
N7 C7 C39 C40 -178.1(3)
N6 C7 C39 C48 -176.9(3)
N7 C7 C39 C48 1.5(3)
C48 C39 C40 C41 -0.7(5)
C7 C39 C40 C41 178.9(3)
C39 C40 C41 C42 -177.6(3)
C39 C40 C41 C46 1.2(4)
C40 C41 C42 C43 179.6(3)
C46 C41 C42 C43 0.8(5)
C41 C42 C43 C44 -0.7(5)
C42 C43 C44 C45 0.3(5)
C43 C44 C45 C46 -0.2(5)
C44 C45 C46 C47 -178.9(3)
C44 C45 C46 C41 0.4(5)
C40 C41 C46 C47 -0.1(4)
C42 C41 C46 C47 178.7(3)
C40 C41 C46 C45 -179.5(3)
C42 C41 C46 C45 -0.7(4)
C45 C46 C47 C48 177.8(3)
C41 C46 C47 C48 -1.4(4)
C46 C47 C48 C39 2.0(4)
C46 C47 C48 C8 -178.3(3)
C40 C39 C48 C47 -1.0(5)
C7 C39 C48 C47 179.4(3)
C40 C39 C48 C8 179.3(3)
C7 C39 C48 C8 -0.3(3)
N8 C8 C48 C47 -0.3(5)
N7 C8 C48 C47 179.4(3)
N8 C8 C48 C39 179.4(3)
N7 C8 C48 C39 -0.9(3)
